data_4502772
loop_
_publ_author_name
'Kennedy, Stuart'
'Dodgson, India E.'
'Beavers, Christine M.'
'Teat, Simon J.'
'Dalgarno, Scott J.'

_publ_section_title
;
 Pyridine Directed Assembly of Di-O-Alkyl-tris-p-Carboxylatocalix[4]arenes
;
_journal_issue 2
_journal_name_full 'Crystal Growth &amp; Design'
_journal_page_first 688
_journal_paper_doi 10.1021/cg200887d
_journal_volume 12
_journal_year 2012
_chemical_formula_sum 'C124 H127 N9 O20'
_chemical_formula_weight 2063.35
_chemical_name_common FINISHSRKRK754PIC
_chemical_name_systematic
;
 ?
;
_space_group_IT_number 2
_symmetry_cell_setting triclinic
_symmetry_space_group_name_Hall '-P 1'
_symmetry_space_group_name_H-M 'P -1'
_atom_sites_solution_hydrogens geom
_atom_sites_solution_primary direct
_atom_sites_solution_secondary difmap
_audit_creation_method SHELXL-97
_cell_angle_alpha 79.318(2)
_cell_angle_beta 83.082(2)
_cell_angle_gamma 78.796(2)
_cell_formula_units_Z 2
_cell_length_a 10.0957(6)
_cell_length_b 22.2197(13)
_cell_length_c 24.6893(15)
_cell_measurement_temperature 100(2)
_cell_volume 5318.2(6)
_computing_cell_refinement 'SAINT (Bruker, 1998)'
_computing_data_collection 'Apex II'
_computing_data_reduction 'SAINT (Bruker, 1998)'
_computing_molecular_graphics 'XSeed (Barbour, 2001)'
_computing_publication_material 'local program'
_computing_structure_refinement 'SHELXL-97 (Sheldrick, 1997)'
_computing_structure_solution 'SHELXS-97 (Sheldrick, 1990)'
_diffrn_ambient_temperature 100(2)
_diffrn_measured_fraction_theta_full 0.931
_diffrn_measured_fraction_theta_max 0.931
_diffrn_measurement_device_type 'Bruker X8 Apex II CCD Diffractometer'
_diffrn_measurement_method '\f and \w scans'
_diffrn_radiation_monochromator graphite
_diffrn_radiation_source 'fine-focus sealed tube'
_diffrn_radiation_type MoK\a
_diffrn_radiation_wavelength 0.71073
_diffrn_reflns_av_R_equivalents 0.0408
_diffrn_reflns_av_sigmaI/netI 0.0445
_diffrn_reflns_limit_h_max 11
_diffrn_reflns_limit_h_min -9
_diffrn_reflns_limit_k_max 24
_diffrn_reflns_limit_k_min -19
_diffrn_reflns_limit_l_max 27
_diffrn_reflns_limit_l_min -27
_diffrn_reflns_number 52648
_diffrn_reflns_theta_full 23.24
_diffrn_reflns_theta_max 23.24
_diffrn_reflns_theta_min 1.16
_exptl_absorpt_coefficient_mu 0.088
_exptl_absorpt_correction_T_max 0.9784
_exptl_absorpt_correction_T_min 0.9658
_exptl_absorpt_correction_type multi-scan
_exptl_absorpt_process_details Bruker-SADABS
_exptl_crystal_colour Colourless
_exptl_crystal_density_diffrn 1.289
_exptl_crystal_density_method 'not measured'
_exptl_crystal_description Block
_exptl_crystal_F_000 2188
_exptl_crystal_size_max 0.40
_exptl_crystal_size_mid 0.30
_exptl_crystal_size_min 0.25
_refine_diff_density_max 0.925
_refine_diff_density_min -0.373
_refine_diff_density_rms 0.050
_refine_ls_extinction_method none
_refine_ls_goodness_of_fit_ref 1.010
_refine_ls_hydrogen_treatment constr
_refine_ls_matrix_type full
_refine_ls_number_parameters 1455
_refine_ls_number_reflns 14207
_refine_ls_number_restraints 248
_refine_ls_restrained_S_all 1.009
_refine_ls_R_factor_all 0.0925
_refine_ls_R_factor_gt 0.0576
_refine_ls_shift/su_max 0.002
_refine_ls_shift/su_mean 0.000
_refine_ls_structure_factor_coef Fsqd
_refine_ls_weighting_details 'calc w=1/[\s^2^(Fo^2^)+(0.0426P)^2^+0.0000P] where P=(Fo^2^+2Fc^2^)/3'
_refine_ls_weighting_scheme calc
_refine_ls_wR_factor_gt 0.1469
_refine_ls_wR_factor_ref 0.1735
_reflns_number_gt 9684
_reflns_number_total 14207
_reflns_threshold_expression >2sigma(I)
_cod_data_source_file cg200887d_si_002.cif
_cod_data_source_block 44Pic
_cod_original_cell_volume 5318.2(5)
_cod_original_sg_symbol_H-M P-1
_cod_database_code 4502772

loop_
_symmetry_equiv_pos_as_xyz
'x, y, z'
'-x, -y, -z'

loop_
_atom_site_label
_atom_site_type_symbol
_atom_site_fract_x
_atom_site_fract_y
_atom_site_fract_z
_atom_site_U_iso_or_equiv
_atom_site_adp_type
_atom_site_occupancy
_atom_site_symmetry_multiplicity
_atom_site_calc_flag
_atom_site_refinement_flags
_atom_site_disorder_assembly
_atom_site_disorder_group
O1 O 0.8801(2) 0.17181(11) 0.26654(9) 0.0387(6) Uani 1 1 d . . .
H1O H 0.8459 0.1671 0.2386 0.046 Uiso 1 1 calc R . .
C1 C 1.0246(3) 0.20393(14) 0.40497(12) 0.0218(7) Uani 1 1 d . . .
O2 O 0.7571(2) 0.26765(11) 0.24994(9) 0.0383(6) Uani 1 1 d . . .
C2 C 0.9633(3) 0.19175(15) 0.36159(12) 0.0230(7) Uani 1 1 d . . .
H2 H 0.9721 0.1501 0.3556 0.028 Uiso 1 1 calc R . .
O3 O 0.4022(2) 0.46548(12) 0.35322(10) 0.0432(6) Uani 1 1 d . . .
C3 C 0.8894(3) 0.23977(15) 0.32694(12) 0.0248(7) Uani 1 1 d . . .
O4 O 0.2924(2) 0.46413(10) 0.43783(9) 0.0368(6) Uani 1 1 d . . .
H4O H 0.2249 0.4779 0.4195 0.044 Uiso 1 1 calc R . .
C4 C 0.8707(3) 0.30008(14) 0.33829(12) 0.0243(7) Uani 1 1 d . . .
H4 H 0.8146 0.3325 0.3164 0.029 Uiso 1 1 calc R . .
O5 O 0.6786(2) -0.00566(10) 0.56897(8) 0.0307(5) Uani 1 1 d . . .
H5O H 0.6373 -0.0324 0.5623 0.037 Uiso 1 1 calc R . .
C5 C 0.9315(3) 0.31416(14) 0.38054(12) 0.0229(7) Uani 1 1 d . . .
O6 O 0.7576(2) -0.00404(10) 0.48024(9) 0.0315(5) Uani 1 1 d . . .
C6 C 1.0121(3) 0.26565(15) 0.41206(12) 0.0220(7) Uani 1 1 d . . .
O7 O 1.0805(2) 0.27798(10) 0.45333(8) 0.0261(5) Uani 1 1 d . . .
C7 C 0.9060(3) 0.38075(14) 0.39210(13) 0.0265(7) Uani 1 1 d . . .
H7A H 0.9802 0.3864 0.4125 0.032 Uiso 1 1 calc R . .
H7B H 0.9062 0.4100 0.3566 0.032 Uiso 1 1 calc R . .
O8 O 0.8882(2) 0.37317(10) 0.50602(8) 0.0294(5) Uani 1 1 d . . .
H8O H 0.8826 0.3459 0.5343 0.035 Uiso 1 1 calc R . .
C8 C 0.7712(3) 0.39587(14) 0.42588(12) 0.0246(7) Uani 1 1 d . . .
O9 O 0.8673(2) 0.29553(10) 0.60206(8) 0.0265(5) Uani 1 1 d . . .
C9 C 0.6511(3) 0.41657(14) 0.40136(13) 0.0256(8) Uani 1 1 d . . .
H9 H 0.6528 0.4219 0.3622 0.031 Uiso 1 1 calc R . .
O10 O 1.0465(2) 0.19794(10) 0.54934(8) 0.0280(5) Uani 1 1 d . . .
H10O H 1.0409 0.2270 0.5222 0.034 Uiso 1 1 calc R . .
C10 C 0.5271(3) 0.42994(14) 0.43241(13) 0.0261(8) Uani 1 1 d . . .
O11 O 0.3273(3) 0.16815(14) -0.22182(11) 0.0642(8) Uani 1 1 d . . .
H11O H 0.2872 0.1647 -0.2487 0.077 Uiso 1 1 calc R . .
C11 C 0.5262(3) 0.42105(14) 0.48963(13) 0.0264(8) Uani 1 1 d . . .
H11 H 0.4422 0.4293 0.5111 0.032 Uiso 1 1 calc R . .
O12 O 0.2496(3) 0.26868(15) -0.24744(11) 0.0610(8) Uani 1 1 d . . .
C12 C 0.6434(3) 0.40058(14) 0.51633(12) 0.0253(7) Uani 1 1 d . . .
O13 O -0.0656(3) 0.46373(13) -0.16037(11) 0.0549(7) Uani 1 1 d . . .
C13 C 0.7674(3) 0.38904(14) 0.48382(13) 0.0238(7) Uani 1 1 d . . .
O14 O -0.1851(3) 0.45680(11) -0.07798(10) 0.0455(7) Uani 1 1 d . . .
H14O H -0.2506 0.4689 -0.0977 0.055 Uiso 1 1 calc R . .
C14 C 0.6384(3) 0.39054(15) 0.57904(13) 0.0289(8) Uani 1 1 d . . .
H14A H 0.7218 0.4006 0.5899 0.035 Uiso 1 1 calc R . .
H14B H 0.5601 0.4194 0.5934 0.035 Uiso 1 1 calc R . .
O15 O 0.1478(3) -0.00011(12) 0.08222(13) 0.0577(8) Uani 1 1 d . . .
H15O H 0.1065 -0.0274 0.0764 0.069 Uiso 1 1 calc R . .
C15 C 0.6260(3) 0.32432(15) 0.60525(12) 0.0268(8) Uani 1 1 d . . .
O16 O 0.2336(3) -0.00698(12) -0.00410(14) 0.0552(8) Uani 1 1 d . . .
C16 C 0.4997(3) 0.30648(16) 0.61853(13) 0.0326(8) Uani 1 1 d . . .
H16 H 0.4202 0.3368 0.6123 0.039 Uiso 1 1 calc R . .
O17 O 0.5828(2) 0.26976(10) -0.04592(8) 0.0314(5) Uani 1 1 d . . .
C17 C 0.4873(3) 0.24580(16) 0.64050(13) 0.0325(8) Uani 1 1 d . . .
H17 H 0.4002 0.2350 0.6508 0.039 Uiso 1 1 calc R . .
O18 O 0.4028(2) 0.37730(11) 0.00130(9) 0.0375(6) Uani 1 1 d . . .
H18O H 0.3941 0.3509 0.0300 0.045 Uiso 1 1 calc R . .
C18 C 0.6021(3) 0.20101(16) 0.64748(13) 0.0305(8) Uani 1 1 d . . .
H18 H 0.5929 0.1591 0.6618 0.037 Uiso 1 1 calc R . .
O19 O 0.3679(2) 0.30260(10) 0.09783(8) 0.0269(5) Uani 1 1 d . . .
C19 C 0.7313(3) 0.21583(14) 0.63394(12) 0.0249(7) Uani 1 1 d . . .
O20 O 0.5406(2) 0.19546(10) 0.05226(8) 0.0292(5) Uani 1 1 d . . .
H20O H 0.5395 0.2231 0.0240 0.035 Uiso 1 1 calc R . .
C20 C 0.7402(3) 0.27802(15) 0.61499(12) 0.0254(8) Uani 1 1 d . . .
C21 C 0.8554(3) 0.16455(15) 0.63743(12) 0.0266(8) Uani 1 1 d . . .
H21A H 0.8411 0.1325 0.6701 0.032 Uiso 1 1 calc R . .
H21B H 0.9352 0.1822 0.6423 0.032 Uiso 1 1 calc R . .
C22 C 0.8833(3) 0.13446(14) 0.58556(12) 0.0248(7) Uani 1 1 d . . .
C23 C 0.8136(3) 0.08814(14) 0.57983(12) 0.0242(7) Uani 1 1 d . . .
H23 H 0.7525 0.0737 0.6096 0.029 Uiso 1 1 calc R . .
C24 C 0.8311(3) 0.06231(14) 0.53149(12) 0.0229(7) Uani 1 1 d . . .
C25 C 0.9223(3) 0.08345(14) 0.48888(12) 0.0230(7) Uani 1 1 d . . .
H25 H 0.9344 0.0663 0.4557 0.028 Uiso 1 1 calc R . .
C26 C 0.9961(3) 0.12855(14) 0.49292(12) 0.0220(7) Uani 1 1 d . . .
C27 C 0.9753(3) 0.15436(14) 0.54175(12) 0.0238(7) Uani 1 1 d . . .
C28 C 1.0948(3) 0.15018(14) 0.44500(12) 0.0239(7) Uani 1 1 d . . .
H28A H 1.1697 0.1634 0.4596 0.029 Uiso 1 1 calc R . .
H28B H 1.1342 0.1151 0.4251 0.029 Uiso 1 1 calc R . .
C29 C 0.8331(3) 0.22829(16) 0.27764(13) 0.0268(8) Uani 1 1 d . . .
C30 C 0.4026(3) 0.45442(15) 0.40375(15) 0.0304(8) Uani 1 1 d . . .
C31 C 0.7533(3) 0.01449(14) 0.52394(14) 0.0260(8) Uani 1 1 d . . .
C32 C 1.2135(3) 0.29316(16) 0.43398(14) 0.0324(8) Uani 1 1 d . . .
H32A H 1.2059 0.3294 0.4037 0.039 Uiso 1 1 calc R . .
H32B H 1.2730 0.2574 0.4198 0.039 Uiso 1 1 calc R . .
C33 C 1.2714(3) 0.30803(17) 0.48204(14) 0.0365(9) Uani 1 1 d . . .
H33A H 1.2108 0.3429 0.4962 0.055 Uiso 1 1 calc R . .
H33B H 1.3607 0.3194 0.4700 0.055 Uiso 1 1 calc R . .
H33C H 1.2806 0.2715 0.5114 0.055 Uiso 1 1 calc R . .
C34 C 0.9334(3) 0.30313(16) 0.64911(13) 0.0317(8) Uani 1 1 d . . .
H34A H 0.9278 0.2674 0.6794 0.038 Uiso 1 1 calc R . .
H34B H 0.8881 0.3416 0.6631 0.038 Uiso 1 1 calc R . .
C35 C 1.0783(3) 0.30676(16) 0.63020(14) 0.0346(8) Uani 1 1 d . . .
H35A H 1.1218 0.2687 0.6159 0.052 Uiso 1 1 calc R . .
H35B H 1.1252 0.3111 0.6614 0.052 Uiso 1 1 calc R . .
H35C H 1.0828 0.3428 0.6009 0.052 Uiso 1 1 calc R . .
C36 C 0.5141(3) 0.19608(15) -0.09124(13) 0.0268(8) Uani 1 1 d . . .
C37 C 0.4483(3) 0.18486(17) -0.13370(13) 0.0336(8) Uani 1 1 d . . .
H37 H 0.4487 0.1433 -0.1382 0.040 Uiso 1 1 calc R . .
C38 C 0.3812(3) 0.23473(19) -0.17017(13) 0.0366(9) Uani 1 1 d . . .
C39 C 0.3781(3) 0.29521(18) -0.16171(14) 0.0382(9) Uani 1 1 d . . .
H39 H 0.3293 0.3288 -0.1853 0.046 Uiso 1 1 calc R . .
C40 C 0.4424(3) 0.30812(16) -0.12091(13) 0.0325(8) Uani 1 1 d . . .
C41 C 0.5137(3) 0.25769(15) -0.08723(12) 0.0269(8) Uani 1 1 d . . .
C42 C 0.4303(4) 0.37516(16) -0.11171(14) 0.0393(9) Uani 1 1 d . . .
H42A H 0.5050 0.3783 -0.0904 0.047 Uiso 1 1 calc R . .
H42B H 0.4376 0.4029 -0.1478 0.047 Uiso 1 1 calc R . .
C43 C 0.2942(4) 0.39535(15) -0.08014(14) 0.0350(9) Uani 1 1 d . . .
C44 C 0.1781(4) 0.41444(16) -0.10735(14) 0.0375(9) Uani 1 1 d . . .
H44 H 0.1844 0.4174 -0.1464 0.045 Uiso 1 1 calc R . .
C45 C 0.0511(4) 0.42963(15) -0.07883(14) 0.0346(9) Uani 1 1 d . . .
C46 C 0.0438(4) 0.42478(15) -0.02164(14) 0.0328(8) Uani 1 1 d . . .
H46 H -0.0421 0.4342 -0.0017 0.039 Uiso 1 1 calc R . .
C47 C 0.1594(3) 0.40644(15) 0.00711(14) 0.0318(8) Uani 1 1 d . . .
C48 C 0.2857(4) 0.39250(15) -0.02311(14) 0.0335(8) Uani 1 1 d . . .
C49 C 0.1472(3) 0.40090(15) 0.06943(14) 0.0342(8) Uani 1 1 d . . .
H49A H 0.0694 0.4319 0.0809 0.041 Uiso 1 1 calc R . .
H49B H 0.2302 0.4105 0.0810 0.041 Uiso 1 1 calc R . .
C50 C 0.1274(3) 0.33664(16) 0.09837(13) 0.0304(8) Uani 1 1 d . . .
C51 C -0.0032(3) 0.32159(17) 0.11152(13) 0.0354(9) Uani 1 1 d . . .
H51 H -0.0803 0.3528 0.1035 0.043 Uiso 1 1 calc R . .
C52 C -0.0211(4) 0.26260(18) 0.13578(14) 0.0372(9) Uani 1 1 d . . .
H52 H -0.1100 0.2538 0.1460 0.045 Uiso 1 1 calc R . .
C53 C 0.0893(3) 0.21623(17) 0.14534(13) 0.0345(9) Uani 1 1 d . . .
H53 H 0.0757 0.1753 0.1613 0.041 Uiso 1 1 calc R . .
C54 C 0.2210(3) 0.22821(16) 0.13204(12) 0.0281(8) Uani 1 1 d . . .
C55 C 0.2370(3) 0.28922(16) 0.11029(12) 0.0266(8) Uani 1 1 d . . .
C56 C 0.3400(3) 0.17510(15) 0.13930(13) 0.0300(8) Uani 1 1 d . . .
H56A H 0.3219 0.1461 0.1739 0.036 Uiso 1 1 calc R . .
H56B H 0.4222 0.1918 0.1428 0.036 Uiso 1 1 calc R . .
C57 C 0.3657(3) 0.13982(15) 0.09076(13) 0.0276(8) Uani 1 1 d . . .
C58 C 0.2889(3) 0.09501(15) 0.08758(14) 0.0330(8) Uani 1 1 d . . .
H58 H 0.2237 0.0849 0.1173 0.040 Uiso 1 1 calc R . .
C59 C 0.3054(3) 0.06475(15) 0.04204(15) 0.0352(9) Uani 1 1 d . . .
C60 C 0.4001(3) 0.08095(15) -0.00148(14) 0.0329(8) Uani 1 1 d . . .
H60 H 0.4110 0.0609 -0.0330 0.040 Uiso 1 1 calc R . .
C61 C 0.4786(3) 0.12511(14) -0.00042(13) 0.0274(8) Uani 1 1 d . . .
C62 C 0.4623(3) 0.15414(15) 0.04658(13) 0.0269(8) Uani 1 1 d . . .
C63 C 0.5775(3) 0.14263(15) -0.04963(13) 0.0317(8) Uani 1 1 d . . .
H63A H 0.6561 0.1543 -0.0363 0.038 Uiso 1 1 calc R . .
H63B H 0.6113 0.1060 -0.0681 0.038 Uiso 1 1 calc R . .
C64 C 0.3119(4) 0.2266(2) -0.21738(16) 0.0462(10) Uani 1 1 d . . .
C65 C -0.0709(4) 0.45121(16) -0.11002(16) 0.0397(9) Uani 1 1 d . . .
C66 C 0.2251(4) 0.01646(18) 0.0385(3) 0.0611(14) Uani 1 1 d . . .
C67 C 0.7154(3) 0.28557(17) -0.06458(14) 0.0374(9) Uani 1 1 d . . .
H67A H 0.7104 0.3168 -0.0989 0.045 Uiso 1 1 calc R . .
H67B H 0.7805 0.2481 -0.0724 0.045 Uiso 1 1 calc R . .
C68 C 0.7604(4) 0.31146(19) -0.01949(16) 0.0483(10) Uani 1 1 d . . .
H68A H 0.6965 0.3491 -0.0128 0.072 Uiso 1 1 calc R . .
H68B H 0.8509 0.3217 -0.0306 0.072 Uiso 1 1 calc R . .
H68C H 0.7632 0.2805 0.0144 0.072 Uiso 1 1 calc R . .
C69 C 0.4314(3) 0.31222(17) 0.14473(13) 0.0327(8) Uani 1 1 d . . .
H69A H 0.4110 0.2816 0.1778 0.039 Uiso 1 1 calc R . .
H69B H 0.3960 0.3545 0.1533 0.039 Uiso 1 1 calc R . .
C70 C 0.5814(3) 0.30447(18) 0.12989(14) 0.0376(9) Uani 1 1 d . . .
H70A H 0.6156 0.2624 0.1217 0.056 Uiso 1 1 calc R . .
H70B H 0.6261 0.3108 0.1610 0.056 Uiso 1 1 calc R . .
H70C H 0.6007 0.3351 0.0973 0.056 Uiso 1 1 calc R . .
N71 N 0.4551(3) 0.09091(12) 0.44764(11) 0.0293(7) Uani 1 1 d . . .
C72 C 0.5236(3) 0.12399(16) 0.40719(14) 0.0350(9) Uani 1 1 d . . .
H72 H 0.5281 0.1151 0.3707 0.042 Uiso 1 1 calc R . .
C73 C 0.5882(3) 0.17031(16) 0.41541(14) 0.0350(8) Uani 1 1 d . . .
H73 H 0.6370 0.1920 0.3851 0.042 Uiso 1 1 calc R . .
C74 C 0.5824(3) 0.18542(15) 0.46773(13) 0.0282(8) Uani 1 1 d . . .
C75 C 0.5100(3) 0.15101(16) 0.50973(14) 0.0319(8) Uani 1 1 d . . .
H75 H 0.5025 0.1594 0.5464 0.038 Uiso 1 1 calc R . .
C76 C 0.4492(3) 0.10473(16) 0.49845(14) 0.0328(8) Uani 1 1 d . . .
H76 H 0.4011 0.0817 0.5280 0.039 Uiso 1 1 calc R . .
C77 C 0.6516(3) 0.23538(16) 0.47830(15) 0.0363(9) Uani 1 1 d . . .
H77A H 0.7473 0.2183 0.4831 0.054 Uiso 1 1 calc R . .
H77B H 0.6081 0.2509 0.5119 0.054 Uiso 1 1 calc R . .
H77C H 0.6446 0.2696 0.4468 0.054 Uiso 1 1 calc R . .
N78 N 0.0688(3) 0.51399(12) 0.38712(12) 0.0347(7) Uani 1 1 d . . .
C79 C 0.0758(4) 0.52583(17) 0.33164(15) 0.0422(10) Uani 1 1 d . . .
H79 H 0.1629 0.5215 0.3118 0.051 Uiso 1 1 calc R . .
C80 C -0.0359(4) 0.54390(16) 0.30195(15) 0.0383(9) Uani 1 1 d . . .
H80 H -0.0252 0.5511 0.2627 0.046 Uiso 1 1 calc R . .
C81 C -0.1642(3) 0.55151(14) 0.32958(14) 0.0310(8) Uani 1 1 d . . .
C82 C -0.1724(3) 0.54004(14) 0.38692(13) 0.0289(8) Uani 1 1 d . . .
H82 H -0.2583 0.5448 0.4076 0.035 Uiso 1 1 calc R . .
C83 C -0.0556(3) 0.52171(15) 0.41374(14) 0.0324(8) Uani 1 1 d . . .
H83 H -0.0636 0.5142 0.4530 0.039 Uiso 1 1 calc R . .
C84 C -0.2890(4) 0.57124(17) 0.29910(15) 0.0407(9) Uani 1 1 d . . .
H84A H -0.3146 0.6167 0.2938 0.061 Uiso 1 1 calc R . .
H84B H -0.3631 0.5524 0.3206 0.061 Uiso 1 1 calc R . .
H84C H -0.2711 0.5576 0.2630 0.061 Uiso 1 1 calc R . .
N85 N 0.4192(5) 0.2278(2) 0.29559(16) 0.0827(15) Uani 1 1 d . . .
C86 C 0.3016(6) 0.2238(2) 0.27920(18) 0.0645(14) Uani 1 1 d . . .
H86 H 0.2838 0.1839 0.2771 0.077 Uiso 1 1 calc R . .
C87 C 0.2027(4) 0.27597(19) 0.26484(15) 0.0466(10) Uani 1 1 d . . .
H87 H 0.1198 0.2713 0.2529 0.056 Uiso 1 1 calc R . .
C88 C 0.2258(4) 0.33415(17) 0.26804(13) 0.0370(9) Uani 1 1 d . . .
C89 C 0.3461(4) 0.3376(2) 0.28695(15) 0.0472(10) Uani 1 1 d . . .
H89 H 0.3651 0.3766 0.2914 0.057 Uiso 1 1 calc R . .
C90 C 0.4374(5) 0.2847(3) 0.29919(17) 0.0674(14) Uani 1 1 d . . .
H90 H 0.5209 0.2884 0.3113 0.081 Uiso 1 1 calc R . .
C91 C 0.1253(4) 0.3910(2) 0.25043(18) 0.0640(13) Uani 1 1 d . . .
H91A H 0.1518 0.4094 0.2124 0.096 Uiso 1 1 calc R . .
H91B H 0.1226 0.4211 0.2751 0.096 Uiso 1 1 calc R . .
H91C H 0.0355 0.3798 0.2523 0.096 Uiso 1 1 calc R . .
N92 N 0.7829(3) 0.12571(14) 0.19391(12) 0.0385(7) Uani 1 1 d . . .
C93 C 0.8570(4) 0.09042(17) 0.15841(15) 0.0391(9) Uani 1 1 d . . .
H93 H 0.9480 0.0957 0.1473 0.047 Uiso 1 1 calc R . .
C94 C 0.8067(3) 0.04716(16) 0.13761(13) 0.0330(8) Uani 1 1 d . . .
H94 H 0.8624 0.0240 0.1120 0.040 Uiso 1 1 calc R . .
C95 C 0.6763(3) 0.03695(15) 0.15346(13) 0.0289(8) Uani 1 1 d . . .
C96 C 0.5992(3) 0.07380(16) 0.19003(13) 0.0332(8) Uani 1 1 d . . .
H96 H 0.5080 0.0694 0.2018 0.040 Uiso 1 1 calc R . .
C97 C 0.6563(4) 0.11639(16) 0.20879(14) 0.0366(9) Uani 1 1 d . . .
H97 H 0.6023 0.1407 0.2339 0.044 Uiso 1 1 calc R . .
C98 C 0.6186(4) -0.01087(18) 0.13283(16) 0.0468(10) Uani 1 1 d . . .
H98A H 0.6789 -0.0256 0.1020 0.070 Uiso 1 1 calc R . .
H98B H 0.5290 0.0076 0.1202 0.070 Uiso 1 1 calc R . .
H98C H 0.6101 -0.0460 0.1628 0.070 Uiso 1 1 calc R . .
N99 N 0.7752(6) 0.3734(2) 0.77154(18) 0.0904(14) Uani 1 1 d U . .
C100 C 0.8761(6) 0.3326(3) 0.79244(18) 0.0733(14) Uani 1 1 d U . .
H100 H 0.9458 0.3502 0.8029 0.088 Uiso 1 1 calc R . .
C101 C 0.8977(6) 0.2688(3) 0.80180(17) 0.0753(14) Uani 1 1 d U . .
H101 H 0.9764 0.2441 0.8172 0.090 Uiso 1 1 calc R . .
C102 C 0.7912(6) 0.2424(3) 0.78630(19) 0.0757(14) Uani 1 1 d U . .
C103 C 0.6837(5) 0.2828(3) 0.76317(19) 0.0759(14) Uani 1 1 d U . .
H103 H 0.6132 0.2666 0.7517 0.091 Uiso 1 1 calc R . .
C104 C 0.6756(6) 0.3495(3) 0.7558(2) 0.0887(16) Uani 1 1 d U . .
H104 H 0.6001 0.3765 0.7400 0.106 Uiso 1 1 calc R . .
C105 C 0.7965(6) 0.1768(3) 0.7932(2) 0.0945(18) Uani 1 1 d U . .
H10A H 0.7154 0.1684 0.7799 0.142 Uiso 1 1 calc R . .
H10B H 0.8003 0.1589 0.8325 0.142 Uiso 1 1 calc R . .
H10C H 0.8774 0.1581 0.7719 0.142 Uiso 1 1 calc R . .
N106 N 0.1483(4) 0.04493(18) 0.22452(15) 0.0564(9) Uani 1 1 d . . .
C107 C 0.1793(4) 0.0713(2) 0.26466(16) 0.0502(11) Uani 1 1 d . . .
H107 H 0.1221 0.1086 0.2723 0.060 Uiso 1 1 calc R . .
C108 C 0.2869(4) 0.04852(18) 0.29542(15) 0.0443(10) Uani 1 1 d . . .
H108 H 0.3027 0.0697 0.3234 0.053 Uiso 1 1 calc R . .
C109 C 0.3741(4) -0.00638(19) 0.28546(14) 0.0434(10) Uani 1 1 d . . .
C110 C 0.3390(4) -0.03485(18) 0.24513(15) 0.0451(10) Uani 1 1 d . . .
H110 H 0.3917 -0.0733 0.2378 0.054 Uiso 1 1 calc R . .
C111 C 0.2299(5) -0.0086(2) 0.21566(17) 0.0558(12) Uani 1 1 d . . .
H111 H 0.2107 -0.0291 0.1877 0.067 Uiso 1 1 calc R . .
C112 C 0.4952(4) -0.0315(2) 0.31605(17) 0.0550(11) Uani 1 1 d . . .
H11A H 0.4671 -0.0445 0.3552 0.083 Uiso 1 1 calc R . .
H11B H 0.5512 0.0007 0.3125 0.083 Uiso 1 1 calc R . .
H11C H 0.5478 -0.0674 0.3007 0.083 Uiso 1 1 calc R . .
N113 N -0.4024(3) 0.50395(14) -0.13036(13) 0.0456(8) Uani 1 1 d . . .
C114 C -0.4038(4) 0.50808(19) -0.18471(16) 0.0482(10) Uani 1 1 d . . .
H114 H -0.3208 0.4963 -0.2058 0.058 Uiso 1 1 calc R . .
C115 C -0.5193(4) 0.52857(17) -0.21189(16) 0.0444(10) Uani 1 1 d . . .
H115 H -0.5151 0.5315 -0.2509 0.053 Uiso 1 1 calc R . .
C116 C -0.6429(4) 0.54509(16) -0.18176(15) 0.0420(10) Uani 1 1 d . . .
C117 C -0.6416(4) 0.54004(17) -0.12497(15) 0.0446(10) Uani 1 1 d . . .
H117 H -0.7234 0.5504 -0.1026 0.054 Uiso 1 1 calc R . .
C118 C -0.5197(4) 0.51968(17) -0.10123(16) 0.0464(10) Uani 1 1 d . . .
H118 H -0.5200 0.5168 -0.0623 0.056 Uiso 1 1 calc R . .
C119 C -0.7736(4) 0.56744(19) -0.20862(16) 0.0522(11) Uani 1 1 d . . .
H11D H -0.8452 0.5473 -0.1865 0.078 Uiso 1 1 calc R . .
H11E H -0.7619 0.5569 -0.2459 0.078 Uiso 1 1 calc R . .
H11F H -0.7989 0.6126 -0.2109 0.078 Uiso 1 1 calc R . .
N120 N 0.1969(3) 0.12944(16) -0.29300(13) 0.0500(9) Uani 1 1 d . . .
C121 C 0.1467(4) 0.0839(2) -0.25938(16) 0.0528(11) Uani 1 1 d . . .
H121 H 0.1324 0.0862 -0.2210 0.063 Uiso 1 1 calc R . .
C122 C 0.1143(4) 0.0338(2) -0.27633(14) 0.0455(10) Uani 1 1 d . . .
H122 H 0.0775 0.0029 -0.2503 0.055 Uiso 1 1 calc R . .
C123 C 0.1358(3) 0.02881(16) -0.33165(13) 0.0330(8) Uani 1 1 d . . .
C124 C 0.1858(3) 0.07638(16) -0.36733(14) 0.0333(8) Uani 1 1 d . . .
H124 H 0.2004 0.0751 -0.4059 0.040 Uiso 1 1 calc R . .
C125 C 0.2146(4) 0.12536(17) -0.34721(14) 0.0391(9) Uani 1 1 d . . .
H125 H 0.2483 0.1578 -0.3725 0.047 Uiso 1 1 calc R . .
C126 C 0.1038(4) -0.02582(16) -0.35203(14) 0.0397(9) Uani 1 1 d . . .
H12A H 0.0118 -0.0156 -0.3640 0.060 Uiso 1 1 calc R . .
H12B H 0.1100 -0.0618 -0.3221 0.060 Uiso 1 1 calc R . .
H12C H 0.1688 -0.0358 -0.3833 0.060 Uiso 1 1 calc R . .
N127 N -0.0417(7) 0.0937(3) -0.0565(3) 0.0245(15) Uani 0.50 1 d PDU A 1
C128 C 0.0403(7) 0.1246(3) -0.0952(3) 0.0273(15) Uani 0.50 1 d PDU A 1
H128 H 0.0575 0.1125 -0.1307 0.033 Uiso 0.50 1 calc PR A 1
C129 C 0.0998(11) 0.1722(5) -0.0863(4) 0.030(2) Uani 0.50 1 d PDU A 1
H129 H 0.1536 0.1927 -0.1155 0.036 Uiso 0.50 1 calc PR A 1
C130 C 0.081(2) 0.1904(10) -0.0344(7) 0.028(2) Uani 0.50 1 d PDU A 1
C131 C -0.0025(9) 0.1585(4) 0.0052(4) 0.0254(18) Uani 0.50 1 d PDU A 1
H131 H -0.0182 0.1689 0.0413 0.030 Uiso 0.50 1 calc PR A 1
C132 C -0.0633(12) 0.1122(5) -0.0065(4) 0.025(2) Uani 0.50 1 d PDU A 1
H132 H -0.1220 0.0929 0.0215 0.030 Uiso 0.50 1 calc PR A 1
C133 C 0.154(3) 0.2397(12) -0.0255(13) 0.041(5) Uani 0.50 1 d PDU A 1
H13A H 0.1383 0.2449 0.0134 0.061 Uiso 0.50 1 calc PR A 1
H13B H 0.1195 0.2790 -0.0489 0.061 Uiso 0.50 1 calc PR A 1
H13C H 0.2510 0.2275 -0.0353 0.061 Uiso 0.50 1 calc PR A 1
C139 C -0.1022(8) 0.1379(4) 0.0183(3) 0.0405(17) Uani 0.50 1 d PDU B 2
H139 H -0.1717 0.1328 0.0475 0.049 Uiso 0.50 1 calc PR B 2
N134 N -0.0825(11) 0.1007(5) -0.0198(4) 0.038(2) Uani 0.50 1 d PDU B 2
C135 C 0.0083(9) 0.1109(4) -0.0625(5) 0.034(2) Uani 0.50 1 d PDU B 2
H135 H 0.0183 0.0865 -0.0910 0.040 Uiso 0.50 1 calc PR B 2
C138 C -0.0268(9) 0.1828(4) 0.0171(4) 0.036(2) Uani 0.50 1 d PDU B 2
H138 H -0.0413 0.2068 0.0460 0.043 Uiso 0.50 1 calc PR B 2
C136 C 0.0912(12) 0.1570(5) -0.0674(4) 0.033(2) Uani 0.50 1 d PDU B 2
H136 H 0.1578 0.1624 -0.0976 0.039 Uiso 0.50 1 calc PR B 2
C137 C 0.072(2) 0.1937(10) -0.0265(7) 0.030(2) Uani 0.50 1 d PDU B 2
C140 C 0.147(3) 0.2441(12) -0.0240(13) 0.036(4) Uani 0.50 1 d PDU B 2
H14C H 0.2301 0.2264 -0.0059 0.054 Uiso 0.50 1 calc PR B 2
H14D H 0.0900 0.2743 -0.0028 0.054 Uiso 0.50 1 calc PR B 2
H14E H 0.1694 0.2650 -0.0616 0.054 Uiso 0.50 1 calc PR B 2

loop_
_atom_site_aniso_label
_atom_site_aniso_U_11
_atom_site_aniso_U_22
_atom_site_aniso_U_33
_atom_site_aniso_U_23
_atom_site_aniso_U_13
_atom_site_aniso_U_12
O1 0.0533(16) 0.0357(15) 0.0314(13) -0.0133(11) -0.0161(11) -0.0036(12)
C1 0.0180(16) 0.0254(18) 0.0213(17) -0.0079(14) 0.0058(13) -0.0029(14)
O2 0.0401(14) 0.0411(15) 0.0329(14) -0.0131(12) -0.0095(12) 0.0056(13)
C2 0.0237(17) 0.0240(18) 0.0223(17) -0.0107(14) 0.0068(14) -0.0057(15)
O3 0.0398(15) 0.0514(16) 0.0365(16) -0.0116(12) -0.0045(12) 0.0010(13)
C3 0.0253(18) 0.0273(19) 0.0202(17) -0.0047(14) 0.0032(14) -0.0033(15)
O4 0.0268(13) 0.0375(14) 0.0434(14) -0.0043(11) -0.0034(11) -0.0015(11)
C4 0.0202(17) 0.0243(19) 0.0237(17) -0.0016(14) 0.0026(14) 0.0026(14)
O5 0.0364(13) 0.0290(13) 0.0297(13) -0.0079(10) 0.0015(11) -0.0131(11)
C5 0.0233(17) 0.0236(18) 0.0216(17) -0.0073(14) 0.0073(14) -0.0061(15)
O6 0.0337(13) 0.0344(14) 0.0304(14) -0.0159(11) 0.0008(10) -0.0080(11)
C6 0.0185(16) 0.031(2) 0.0173(16) -0.0099(14) 0.0051(13) -0.0048(14)
O7 0.0249(12) 0.0321(13) 0.0243(12) -0.0114(10) 0.0034(9) -0.0097(10)
C7 0.0295(18) 0.0240(18) 0.0248(17) -0.0061(14) 0.0046(14) -0.0042(15)
O8 0.0270(13) 0.0328(13) 0.0259(12) -0.0050(10) 0.0033(10) -0.0027(10)
C8 0.0275(18) 0.0188(17) 0.0277(18) -0.0086(14) 0.0074(14) -0.0061(15)
O9 0.0285(12) 0.0326(13) 0.0209(11) -0.0100(9) 0.0006(9) -0.0080(10)
C9 0.036(2) 0.0176(17) 0.0243(17) -0.0084(13) 0.0008(15) -0.0062(15)
O10 0.0374(13) 0.0267(12) 0.0226(12) -0.0060(9) -0.0028(10) -0.0101(11)
C10 0.0272(18) 0.0207(18) 0.0312(19) -0.0085(14) -0.0004(15) -0.0039(15)
O11 0.093(2) 0.063(2) 0.0450(17) -0.0109(14) -0.0277(16) -0.0172(18)
C11 0.0250(18) 0.0206(18) 0.0330(19) -0.0108(14) 0.0070(15) -0.0023(15)
O12 0.0651(19) 0.077(2) 0.0406(16) -0.0096(16) -0.0144(15) -0.0050(17)
C12 0.0317(19) 0.0179(17) 0.0264(18) -0.0113(14) 0.0047(15) -0.0019(15)
O13 0.0643(19) 0.0518(17) 0.0403(17) -0.0042(13) -0.0057(14) 0.0070(15)
C13 0.0257(18) 0.0167(17) 0.0302(19) -0.0086(14) 0.0002(15) -0.0037(14)
O14 0.0414(16) 0.0439(16) 0.0496(16) -0.0027(12) -0.0094(13) -0.0052(13)
C14 0.0306(19) 0.0272(19) 0.0289(18) -0.0139(15) 0.0051(14) -0.0007(15)
O15 0.0545(18) 0.0381(16) 0.088(2) 0.0012(15) -0.0287(17) -0.0252(15)
C15 0.034(2) 0.0292(19) 0.0192(17) -0.0135(14) 0.0021(14) -0.0041(16)
O16 0.0462(17) 0.0341(16) 0.096(2) -0.0291(16) -0.0263(16) -0.0042(13)
C16 0.031(2) 0.039(2) 0.0270(19) -0.0143(16) 0.0047(15) -0.0028(17)
O17 0.0301(13) 0.0398(14) 0.0277(12) -0.0136(10) 0.0076(10) -0.0131(11)
C17 0.030(2) 0.039(2) 0.0306(19) -0.0148(16) 0.0092(15) -0.0111(18)
O18 0.0316(14) 0.0364(14) 0.0401(14) -0.0022(11) 0.0048(11) -0.0045(11)
C18 0.041(2) 0.0280(19) 0.0255(18) -0.0117(14) 0.0055(15) -0.0113(17)
O19 0.0234(12) 0.0371(13) 0.0217(12) -0.0096(10) 0.0023(9) -0.0074(10)
C19 0.0339(19) 0.0266(19) 0.0166(16) -0.0093(14) 0.0015(14) -0.0081(15)
O20 0.0336(13) 0.0326(13) 0.0245(12) -0.0068(10) -0.0005(10) -0.0127(11)
C20 0.0274(19) 0.034(2) 0.0182(17) -0.0120(14) 0.0040(14) -0.0102(16)
C21 0.0349(19) 0.0263(18) 0.0195(17) -0.0069(14) 0.0008(14) -0.0068(16)
C22 0.0303(18) 0.0228(18) 0.0201(17) -0.0048(14) -0.0030(14) 0.0000(15)
C23 0.0271(18) 0.0224(18) 0.0205(17) -0.0027(14) -0.0003(14) 0.0000(15)
C24 0.0230(17) 0.0211(17) 0.0238(18) -0.0055(14) -0.0046(14) 0.0014(14)
C25 0.0248(17) 0.0216(18) 0.0225(17) -0.0099(13) -0.0058(14) 0.0048(15)
C26 0.0223(17) 0.0219(17) 0.0209(17) -0.0076(13) -0.0039(13) 0.0033(14)
C27 0.0263(18) 0.0196(17) 0.0250(18) -0.0051(14) -0.0055(14) 0.0000(15)
C28 0.0234(17) 0.0245(18) 0.0234(17) -0.0073(14) -0.0004(13) -0.0006(14)
C29 0.0254(18) 0.029(2) 0.0262(18) -0.0092(16) 0.0010(15) -0.0028(16)
C30 0.032(2) 0.0221(19) 0.038(2) -0.0098(16) 0.0036(17) -0.0050(16)
C31 0.0260(18) 0.0217(18) 0.028(2) -0.0065(15) -0.0027(15) 0.0031(15)
C32 0.0252(18) 0.035(2) 0.038(2) -0.0091(16) 0.0055(15) -0.0099(16)
C33 0.033(2) 0.039(2) 0.041(2) -0.0076(17) -0.0063(16) -0.0120(17)
C34 0.041(2) 0.035(2) 0.0237(18) -0.0139(15) -0.0028(15) -0.0098(17)
C35 0.038(2) 0.037(2) 0.034(2) -0.0134(16) -0.0051(16) -0.0109(17)
C36 0.0227(17) 0.032(2) 0.0263(18) -0.0139(15) 0.0046(14) -0.0013(15)
C37 0.033(2) 0.040(2) 0.032(2) -0.0188(17) 0.0022(16) -0.0064(17)
C38 0.0257(19) 0.070(3) 0.0157(17) -0.0087(17) -0.0007(14) -0.0109(19)
C39 0.033(2) 0.042(2) 0.032(2) -0.0032(17) 0.0120(16) 0.0003(18)
C40 0.0312(19) 0.042(2) 0.0222(18) -0.0069(16) 0.0099(15) -0.0075(17)
C41 0.0233(17) 0.034(2) 0.0226(18) -0.0090(15) 0.0080(14) -0.0054(15)
C42 0.043(2) 0.032(2) 0.037(2) -0.0009(16) 0.0102(17) -0.0054(17)
C43 0.037(2) 0.0204(19) 0.042(2) -0.0003(15) 0.0031(17) 0.0014(16)
C44 0.052(2) 0.028(2) 0.0295(19) -0.0050(15) 0.0087(18) -0.0079(18)
C45 0.041(2) 0.0207(19) 0.040(2) -0.0038(15) -0.0014(17) -0.0026(16)
C46 0.037(2) 0.0213(18) 0.038(2) -0.0086(15) 0.0063(16) -0.0026(16)
C47 0.034(2) 0.0198(18) 0.039(2) -0.0097(15) 0.0021(17) 0.0012(16)
C48 0.044(2) 0.0231(19) 0.031(2) -0.0033(15) 0.0040(17) -0.0052(17)
C49 0.0312(19) 0.031(2) 0.039(2) -0.0155(16) 0.0030(16) 0.0032(16)
C50 0.030(2) 0.036(2) 0.0258(18) -0.0149(15) 0.0025(15) -0.0010(17)
C51 0.027(2) 0.046(2) 0.0304(19) -0.0151(17) 0.0026(15) 0.0057(17)
C52 0.029(2) 0.053(3) 0.030(2) -0.0086(18) 0.0085(15) -0.0110(19)
C53 0.034(2) 0.040(2) 0.0273(19) -0.0026(16) 0.0034(15) -0.0085(18)
C54 0.0295(19) 0.037(2) 0.0187(17) -0.0075(15) 0.0012(14) -0.0087(16)
C55 0.0249(18) 0.040(2) 0.0167(16) -0.0117(15) 0.0047(13) -0.0076(16)
C56 0.0304(19) 0.034(2) 0.0255(18) -0.0008(15) -0.0011(14) -0.0107(16)
C57 0.0288(18) 0.0241(18) 0.0287(18) -0.0005(14) -0.0067(15) -0.0030(15)
C58 0.0290(19) 0.0263(19) 0.041(2) 0.0049(16) -0.0105(16) -0.0041(16)
C59 0.035(2) 0.0206(19) 0.052(2) -0.0057(17) -0.0199(18) 0.0010(16)
C60 0.033(2) 0.0259(19) 0.042(2) -0.0123(16) -0.0152(17) 0.0042(17)
C61 0.0247(18) 0.0239(18) 0.0329(19) -0.0074(15) -0.0097(15) 0.0040(15)
C62 0.0258(18) 0.0251(18) 0.0298(19) -0.0032(15) -0.0076(15) -0.0031(15)
C63 0.0305(19) 0.033(2) 0.0334(19) -0.0160(16) -0.0025(15) 0.0012(16)
C64 0.052(3) 0.040(3) 0.043(2) -0.007(2) 0.012(2) -0.012(2)
C65 0.050(3) 0.024(2) 0.042(2) -0.0056(17) 0.003(2) -0.0053(18)
C66 0.037(2) 0.022(2) 0.124(5) 0.015(3) -0.047(3) -0.005(2)
C67 0.031(2) 0.044(2) 0.037(2) -0.0088(17) 0.0093(16) -0.0132(17)
C68 0.046(2) 0.053(3) 0.052(2) -0.016(2) 0.0050(19) -0.024(2)
C69 0.038(2) 0.041(2) 0.0240(18) -0.0146(15) 0.0002(15) -0.0110(17)
C70 0.035(2) 0.051(2) 0.033(2) -0.0156(17) -0.0023(16) -0.0142(18)
N71 0.0272(15) 0.0307(16) 0.0305(17) -0.0065(13) -0.0016(12) -0.0054(13)
C72 0.038(2) 0.040(2) 0.030(2) -0.0123(17) 0.0005(16) -0.0102(18)
C73 0.037(2) 0.038(2) 0.031(2) -0.0026(16) 0.0001(16) -0.0135(17)
C74 0.0209(17) 0.0275(19) 0.035(2) -0.0052(15) -0.0046(15) -0.0002(15)
C75 0.0301(19) 0.039(2) 0.0282(19) -0.0108(16) -0.0010(15) -0.0064(17)
C76 0.0288(19) 0.037(2) 0.032(2) -0.0030(16) 0.0016(15) -0.0086(17)
C77 0.031(2) 0.035(2) 0.046(2) -0.0096(17) -0.0081(16) -0.0056(17)
N78 0.0330(17) 0.0257(16) 0.0448(19) -0.0070(13) -0.0017(14) -0.0038(13)
C79 0.039(2) 0.039(2) 0.044(2) -0.0043(18) 0.0088(19) -0.0054(18)
C80 0.044(2) 0.033(2) 0.035(2) -0.0030(16) 0.0032(18) -0.0061(18)
C81 0.042(2) 0.0173(18) 0.034(2) -0.0064(15) -0.0028(17) -0.0035(16)
C82 0.0317(19) 0.0199(18) 0.035(2) -0.0096(15) 0.0018(16) -0.0018(15)
C83 0.041(2) 0.0251(19) 0.0317(19) -0.0092(15) -0.0005(17) -0.0038(16)
C84 0.048(2) 0.035(2) 0.038(2) -0.0093(17) -0.0093(18) 0.0028(18)
N85 0.090(4) 0.076(3) 0.048(2) 0.014(2) 0.023(2) 0.030(3)
C86 0.090(4) 0.048(3) 0.047(3) -0.010(2) 0.034(3) -0.014(3)
C87 0.051(2) 0.056(3) 0.035(2) -0.0153(19) 0.0203(18) -0.022(2)
C88 0.037(2) 0.043(2) 0.0263(19) -0.0075(16) 0.0144(16) -0.0021(18)
C89 0.046(3) 0.063(3) 0.033(2) -0.0116(19) 0.0089(19) -0.015(2)
C90 0.047(3) 0.104(5) 0.040(3) -0.002(3) 0.002(2) -0.001(3)
C91 0.056(3) 0.058(3) 0.059(3) -0.001(2) 0.020(2) 0.012(2)
N92 0.045(2) 0.0384(18) 0.0347(17) -0.0136(14) -0.0090(15) -0.0037(15)
C93 0.032(2) 0.042(2) 0.045(2) -0.0138(19) 0.0041(17) -0.0090(18)
C94 0.038(2) 0.036(2) 0.0253(18) -0.0107(16) 0.0051(15) -0.0077(17)
C95 0.034(2) 0.0300(19) 0.0235(18) -0.0026(15) -0.0062(15) -0.0069(16)
C96 0.0294(19) 0.034(2) 0.033(2) -0.0052(16) 0.0009(15) -0.0023(17)
C97 0.043(2) 0.036(2) 0.0281(19) -0.0099(16) 0.0012(17) 0.0014(18)
C98 0.053(2) 0.043(2) 0.052(2) -0.0172(19) -0.009(2) -0.016(2)
N99 0.116(4) 0.099(3) 0.062(3) -0.032(2) 0.037(3) -0.039(3)
C100 0.101(4) 0.083(4) 0.041(3) -0.019(3) 0.022(3) -0.038(3)
C101 0.088(3) 0.107(4) 0.036(2) -0.022(2) 0.025(2) -0.038(3)
C102 0.087(3) 0.102(4) 0.050(3) -0.035(3) 0.039(3) -0.053(3)
C103 0.059(3) 0.130(4) 0.052(3) -0.047(3) 0.034(2) -0.043(3)
C104 0.100(3) 0.133(4) 0.064(3) -0.066(3) 0.057(3) -0.088(3)
C105 0.096(4) 0.110(5) 0.084(4) -0.043(3) 0.027(3) -0.029(4)
N106 0.054(2) 0.057(2) 0.053(2) 0.0072(19) -0.0007(18) -0.014(2)
C107 0.045(3) 0.055(3) 0.041(2) 0.007(2) 0.007(2) -0.005(2)
C108 0.034(2) 0.053(3) 0.038(2) -0.0041(19) 0.0101(18) -0.001(2)
C109 0.038(2) 0.055(3) 0.031(2) 0.0062(19) 0.0038(17) -0.012(2)
C110 0.052(3) 0.042(2) 0.038(2) 0.0021(18) 0.0022(19) -0.012(2)
C111 0.068(3) 0.059(3) 0.045(3) 0.000(2) -0.007(2) -0.031(3)
C112 0.045(2) 0.063(3) 0.052(3) -0.006(2) 0.004(2) -0.007(2)
N113 0.046(2) 0.043(2) 0.049(2) -0.0062(16) -0.0062(16) -0.0098(16)
C114 0.045(2) 0.053(3) 0.047(3) -0.0022(19) 0.002(2) -0.019(2)
C115 0.052(3) 0.044(2) 0.039(2) -0.0013(18) 0.000(2) -0.021(2)
C116 0.055(3) 0.027(2) 0.045(2) -0.0024(17) -0.013(2) -0.0060(19)
C117 0.055(3) 0.034(2) 0.043(2) -0.0112(17) -0.0071(19) 0.0038(19)
C118 0.059(3) 0.037(2) 0.043(2) -0.0079(18) -0.010(2) -0.004(2)
C119 0.063(3) 0.043(2) 0.049(2) -0.0043(19) -0.016(2) -0.002(2)
N120 0.057(2) 0.056(2) 0.045(2) -0.0264(17) -0.0061(17) -0.0131(18)
C121 0.058(3) 0.079(3) 0.030(2) -0.028(2) 0.0057(19) -0.021(2)
C122 0.048(2) 0.067(3) 0.028(2) -0.0125(19) 0.0006(17) -0.021(2)
C123 0.0320(19) 0.041(2) 0.0260(19) -0.0069(16) -0.0033(15) -0.0058(17)
C124 0.037(2) 0.038(2) 0.0275(19) -0.0115(16) -0.0043(15) -0.0050(17)
C125 0.046(2) 0.045(2) 0.031(2) -0.0104(17) -0.0074(17) -0.0122(19)
C126 0.048(2) 0.037(2) 0.037(2) -0.0073(17) -0.0034(17) -0.0116(18)
N127 0.022(3) 0.027(3) 0.025(3) -0.008(3) 0.004(3) -0.009(3)
C128 0.029(3) 0.034(3) 0.022(3) -0.009(3) 0.004(3) -0.010(3)
C129 0.027(3) 0.035(4) 0.026(4) -0.002(3) -0.001(4) -0.003(3)
C130 0.023(4) 0.033(4) 0.028(4) -0.004(4) -0.004(3) -0.001(3)
C131 0.025(3) 0.029(4) 0.022(4) -0.012(3) -0.001(3) 0.002(3)
C132 0.030(4) 0.024(4) 0.024(4) -0.009(3) -0.002(3) -0.006(3)
C133 0.035(7) 0.039(8) 0.049(8) -0.014(7) -0.006(7) 0.001(7)
C139 0.040(4) 0.047(4) 0.035(4) -0.005(3) -0.007(3) -0.008(3)
N134 0.039(4) 0.035(4) 0.038(5) -0.008(4) -0.007(4) -0.002(3)
C135 0.035(4) 0.031(4) 0.034(4) -0.010(4) 0.001(4) -0.004(3)
C138 0.036(4) 0.041(5) 0.033(4) -0.007(4) -0.008(3) -0.008(4)
C136 0.028(3) 0.034(4) 0.035(5) -0.005(4) -0.003(4) -0.006(3)
C137 0.026(4) 0.033(4) 0.030(4) -0.005(3) -0.009(4) -0.002(3)
C140 0.029(7) 0.037(7) 0.050(8) -0.016(6) -0.010(7) -0.012(7)

loop_
_atom_type_symbol
_atom_type_description
_atom_type_scat_dispersion_real
_atom_type_scat_dispersion_imag
_atom_type_scat_source
C C 0.0033 0.0016 'International Tables Vol C Tables 4.2.6.8 and 6.1.1.4'
H H 0.0000 0.0000 'International Tables Vol C Tables 4.2.6.8 and 6.1.1.4'
N N 0.0061 0.0033 'International Tables Vol C Tables 4.2.6.8 and 6.1.1.4'
O O 0.0106 0.0060 'International Tables Vol C Tables 4.2.6.8 and 6.1.1.4'

loop_
_geom_angle_atom_site_label_1
_geom_angle_atom_site_label_2
_geom_angle_atom_site_label_3
_geom_angle
C2 C1 C6 118.2(3)
C2 C1 C28 119.6(3)
C6 C1 C28 122.1(3)
C1 C2 C3 120.8(3)
C4 C3 C2 118.9(3)
C4 C3 C29 119.6(3)
C2 C3 C29 121.5(3)
C5 C4 C3 121.9(3)
C4 C5 C6 117.6(3)
C4 C5 C7 120.0(3)
C6 C5 C7 122.4(3)
C5 C6 O7 119.7(3)
C5 C6 C1 122.3(3)
O7 C6 C1 118.0(3)
C6 O7 C32 113.8(2)
C8 C7 C5 111.5(3)
C9 C8 C13 118.4(3)
C9 C8 C7 121.9(3)
C13 C8 C7 119.7(3)
C20 O9 C34 115.4(2)
C8 C9 C10 121.9(3)
C11 C10 C9 118.2(3)
C11 C10 C30 122.2(3)
C9 C10 C30 119.5(3)
C12 C11 C10 122.2(3)
C11 C12 C13 118.2(3)
C11 C12 C14 120.8(3)
C13 C12 C14 121.0(3)
O8 C13 C8 116.7(3)
O8 C13 C12 122.4(3)
C8 C13 C12 120.9(3)
C15 C14 C12 112.5(2)
C16 C15 C20 117.1(3)
C16 C15 C14 121.0(3)
C20 C15 C14 121.8(3)
C17 C16 C15 121.5(3)
C41 O17 C67 114.7(2)
C18 C17 C16 119.7(3)
C17 C18 C19 121.4(3)
C55 O19 C69 115.0(2)
C20 C19 C18 117.4(3)
C20 C19 C21 122.5(3)
C18 C19 C21 120.1(3)
C19 C20 O9 119.7(3)
C19 C20 C15 122.7(3)
O9 C20 C15 117.6(3)
C19 C21 C22 111.5(2)
C23 C22 C27 118.5(3)
C23 C22 C21 120.4(3)
C27 C22 C21 121.1(3)
C22 C23 C24 121.7(3)
C25 C24 C23 118.2(3)
C25 C24 C31 119.5(3)
C23 C24 C31 122.2(3)
C26 C25 C24 122.4(3)
C25 C26 C27 118.3(3)
C25 C26 C28 120.4(3)
C27 C26 C28 121.3(3)
O10 C27 C22 117.3(3)
O10 C27 C26 121.7(3)
C22 C27 C26 120.9(3)
C1 C28 C26 111.2(2)
O2 C29 O1 124.5(3)
O2 C29 C3 123.1(3)
O1 C29 C3 112.3(3)
O3 C30 O4 123.4(3)
O3 C30 C10 123.2(3)
O4 C30 C10 113.4(3)
O6 C31 O5 123.3(3)
O6 C31 C24 123.0(3)
O5 C31 C24 113.8(3)
O7 C32 C33 107.6(3)
O9 C34 C35 108.1(2)
C37 C36 C41 117.7(3)
C37 C36 C63 120.4(3)
C41 C36 C63 121.9(3)
C36 C37 C38 120.4(3)
C39 C38 C37 118.8(3)
C39 C38 C64 117.6(3)
C37 C38 C64 123.7(4)
C40 C39 C38 122.5(3)
C39 C40 C41 117.2(3)
C39 C40 C42 120.3(3)
C41 C40 C42 122.4(3)
C36 C41 C40 123.2(3)
C36 C41 O17 118.4(3)
C40 C41 O17 118.3(3)
C43 C42 C40 109.8(3)
C44 C43 C48 119.3(3)
C44 C43 C42 120.6(3)
C48 C43 C42 120.1(3)
C43 C44 C45 121.6(3)
C46 C45 C44 118.4(3)
C46 C45 C65 122.0(3)
C44 C45 C65 119.7(3)
C45 C46 C47 121.6(3)
C46 C47 C48 118.4(3)
C46 C47 C49 120.0(3)
C48 C47 C49 121.5(3)
O18 C48 C43 117.3(3)
O18 C48 C47 122.0(3)
C43 C48 C47 120.7(3)
C47 C49 C50 112.3(3)
C55 C50 C51 117.3(3)
C55 C50 C49 121.5(3)
C51 C50 C49 121.1(3)
C52 C51 C50 121.1(3)
C53 C52 C51 120.2(3)
C52 C53 C54 121.1(3)
C53 C54 C55 117.8(3)
C53 C54 C56 119.6(3)
C55 C54 C56 122.5(3)
C50 C55 O19 118.7(3)
C50 C55 C54 122.3(3)
O19 C55 C54 118.9(3)
C54 C56 C57 111.6(3)
C58 C57 C62 118.5(3)
C58 C57 C56 120.8(3)
C62 C57 C56 120.7(3)
C59 C58 C57 121.7(3)
C58 C59 C60 118.3(3)
C58 C59 C66 122.1(4)
C60 C59 C66 119.5(4)
C61 C60 C59 122.2(3)
C60 C61 C62 118.4(3)
C60 C61 C63 120.3(3)
C62 C61 C63 121.2(3)
O20 C62 C57 117.0(3)
O20 C62 C61 122.1(3)
C57 C62 C61 120.8(3)
C36 C63 C61 112.6(3)
O12 C64 O11 124.6(4)
O12 C64 C38 124.3(4)
O11 C64 C38 111.1(4)
O13 C65 O14 123.3(4)
O13 C65 C45 123.3(3)
O14 C65 C45 113.4(3)
O16 C66 O15 122.3(4)
O16 C66 C59 121.5(5)
O15 C66 C59 116.2(5)
O17 C67 C68 107.6(3)
O19 C69 C70 108.2(2)
C72 N71 C76 117.0(3)
N71 C72 C73 123.5(3)
C72 C73 C74 120.2(3)
C73 C74 C75 116.1(3)
C73 C74 C77 121.7(3)
C75 C74 C77 122.2(3)
C76 C75 C74 120.4(3)
N71 C76 C75 122.8(3)
C83 N78 C79 116.5(3)
N78 C79 C80 123.6(3)
C79 C80 C81 119.7(3)
C80 C81 C82 117.1(3)
C80 C81 C84 121.7(3)
C82 C81 C84 121.2(3)
C83 C82 C81 119.8(3)
N78 C83 C82 123.3(3)
C86 N85 C90 116.3(4)
N85 C86 C87 122.5(5)
C88 C87 C86 119.7(4)
C89 C88 C87 117.3(4)
C89 C88 C91 121.6(4)
C87 C88 C91 121.1(4)
C90 C89 C88 119.1(4)
N85 C90 C89 125.0(5)
C97 N92 C93 116.6(3)
N92 C93 C94 122.8(3)
C93 C94 C95 120.7(3)
C94 C95 C96 116.5(3)
C94 C95 C98 122.4(3)
C96 C95 C98 121.1(3)
C97 C96 C95 119.5(3)
N92 C97 C96 123.9(3)
C100 N99 C104 115.7(5)
N99 C100 C101 130.8(6)
C100 C101 C102 114.4(6)
C103 C102 C105 120.3(5)
C103 C102 C101 117.5(5)
C105 C102 C101 122.1(6)
C102 C103 C104 121.5(5)
N99 C104 C103 120.1(6)
C107 N106 C111 115.9(4)
N106 C107 C108 124.8(4)
C107 C108 C109 119.6(4)
C110 C109 C108 115.6(3)
C110 C109 C112 122.8(4)
C108 C109 C112 121.6(4)
C111 C110 C109 121.2(4)
N106 C111 C110 122.9(4)
C114 N113 C118 117.7(3)
N113 C114 C115 123.3(4)
C114 C115 C116 119.5(4)
C117 C116 C115 117.2(4)
C117 C116 C119 120.3(4)
C115 C116 C119 122.5(3)
C118 C117 C116 119.3(4)
N113 C118 C117 123.1(4)
C121 N120 C125 116.6(3)
N120 C121 C122 124.2(3)
C121 C122 C123 119.2(4)
C122 C123 C124 117.3(3)
C122 C123 C126 121.1(3)
C124 C123 C126 121.6(3)
C125 C124 C123 120.0(3)
N120 C125 C124 122.6(3)
C132 N127 C128 115.9(8)
N127 C128 C129 124.4(7)
C128 C129 C130 119.9(10)
C131 C130 C129 115.6(13)
C131 C130 C133 126.1(16)
C129 C130 C133 118.2(16)
C132 C131 C130 122.1(10)
N127 C132 C131 122.0(10)
N134 C139 C138 122.7(9)
C135 N134 C139 118.3(10)
N134 C135 C136 122.7(10)
C139 C138 C137 120.3(10)
C137 C136 C135 117.8(11)
C136 C137 C138 118.1(13)
C136 C137 C140 126.1(17)
C138 C137 C140 115.7(16)

loop_
_geom_bond_atom_site_label_1
_geom_bond_atom_site_label_2
_geom_bond_distance
O1 C29 1.319(4)
C1 C2 1.391(4)
C1 C6 1.394(4)
C1 C28 1.519(4)
O2 C29 1.210(4)
C2 C3 1.391(4)
O3 C30 1.226(4)
C3 C4 1.392(4)
C3 C29 1.485(5)
O4 C30 1.320(4)
C4 C5 1.383(4)
O5 C31 1.322(4)
C5 C6 1.389(4)
C5 C7 1.526(4)
O6 C31 1.217(4)
C6 O7 1.392(4)
O7 C32 1.452(4)
C7 C8 1.521(4)
O8 C13 1.355(4)
C8 C9 1.381(4)
C8 C13 1.407(4)
O9 C20 1.396(4)
O9 C34 1.459(4)
C9 C10 1.397(4)
O10 C27 1.364(4)
C10 C11 1.389(4)
C10 C30 1.477(5)
O11 C64 1.302(5)
C11 C12 1.382(4)
O12 C64 1.203(4)
C12 C13 1.409(4)
C12 C14 1.519(4)
O13 C65 1.220(4)
O14 C65 1.316(4)
C14 C15 1.516(5)
O15 C66 1.293(6)
C15 C16 1.392(5)
C15 C20 1.400(4)
O16 C66 1.244(6)
C16 C17 1.381(5)
O17 C41 1.394(4)
O17 C67 1.450(4)
C17 C18 1.378(5)
O18 C48 1.347(4)
C18 C19 1.395(5)
O19 C55 1.396(4)
O19 C69 1.457(4)
C19 C20 1.391(4)
C19 C21 1.520(4)
O20 C62 1.358(4)
C21 C22 1.524(4)
C22 C23 1.391(4)
C22 C27 1.403(4)
C23 C24 1.396(4)
C24 C25 1.388(4)
C24 C31 1.488(5)
C25 C26 1.384(4)
C26 C27 1.405(4)
C26 C28 1.521(4)
C32 C33 1.499(5)
C34 C35 1.493(5)
C36 C37 1.390(5)
C36 C41 1.390(5)
C36 C63 1.512(4)
C37 C38 1.408(5)
C38 C39 1.392(5)
C38 C64 1.484(5)
C39 C40 1.362(5)
C40 C41 1.397(5)
C40 C42 1.528(5)
C42 C43 1.526(5)
C43 C44 1.377(5)
C43 C48 1.391(5)
C44 C45 1.399(5)
C45 C46 1.390(5)
C45 C65 1.483(5)
C46 C47 1.392(5)
C47 C48 1.408(5)
C47 C49 1.513(5)
C49 C50 1.512(5)
C50 C55 1.390(4)
C50 C51 1.409(5)
C51 C52 1.372(5)
C52 C53 1.373(5)
C53 C54 1.396(5)
C54 C55 1.395(5)
C54 C56 1.514(4)
C56 C57 1.521(5)
C57 C58 1.393(5)
C57 C62 1.406(5)
C58 C59 1.391(5)
C59 C60 1.393(5)
C59 C66 1.486(5)
C60 C61 1.381(5)
C61 C62 1.407(5)
C61 C63 1.519(5)
C67 C68 1.496(5)
C69 C70 1.499(5)
N71 C72 1.332(4)
N71 C76 1.338(4)
C72 C73 1.377(5)
C73 C74 1.385(5)
C74 C75 1.391(5)
C74 C77 1.497(5)
C75 C76 1.380(5)
N78 C83 1.341(4)
N78 C79 1.342(4)
C79 C80 1.373(5)
C80 C81 1.384(5)
C81 C82 1.386(4)
C81 C84 1.496(5)
C82 C83 1.377(5)
N85 C86 1.323(7)
N85 C90 1.331(7)
C86 C87 1.396(6)
C87 C88 1.375(5)
C88 C89 1.373(5)
C88 C91 1.489(5)
C89 C90 1.356(6)
N92 C97 1.331(5)
N92 C93 1.346(4)
C93 C94 1.371(5)
C94 C95 1.377(5)
C95 C96 1.396(5)
C95 C98 1.497(5)
C96 C97 1.371(5)
N99 C100 1.311(7)
N99 C104 1.349(6)
C100 C101 1.371(7)
C101 C102 1.441(7)
C102 C103 1.375(7)
C102 C105 1.426(7)
C103 C104 1.447(8)
N106 C107 1.336(5)
N106 C111 1.347(5)
C107 C108 1.362(5)
C108 C109 1.402(5)
C109 C110 1.387(5)
C109 C112 1.476(5)
C110 C111 1.367(6)
N113 C114 1.330(5)
N113 C118 1.331(5)
C114 C115 1.374(5)
C115 C116 1.394(5)
C116 C117 1.387(5)
C116 C119 1.504(5)
C117 C118 1.386(5)
N120 C121 1.326(5)
N120 C125 1.346(4)
C121 C122 1.366(6)
C122 C123 1.378(5)
C123 C124 1.380(5)
C123 C126 1.499(5)
C124 C125 1.369(5)
N127 C132 1.353(12)
N127 C128 1.363(9)
C128 C129 1.375(11)
C129 C130 1.395(14)
C130 C131 1.393(14)
C130 C133 1.493(15)
C131 C132 1.385(12)
C139 N134 1.337(11)
C139 C138 1.361(11)
N134 C135 1.329(13)
C135 C136 1.424(12)
C138 C137 1.392(14)
C136 C137 1.385(14)
C137 C140 1.484(15)
